data_1565091
loop_
_publ_author_name
'Liu, Bin-Wen'
'Jiang, Xiao-Ming'
'Pei, Shao-Min'
'Chen, Wen-Fa'
'Yang, Long-Qi'
'Guo, Guo-Cong'

_publ_section_title
;
 Balanced infrared nonlinear optical performance achieved by modulating
 the covalency and ionicity distributions in the electron localization
 function map.
;
_journal_issue 12
_journal_name_full 'Materials horizons'
_journal_page_first 3394
_journal_page_last 3398
_journal_paper_doi 10.1039/d1mh01434j
_journal_volume 8
_journal_year 2021
_chemical_formula_moiety Cs2Ba3Li6Ga28S49
_chemical_formula_sum 'Ba3 Cs2 Ga28 Li6 S49'
_chemical_formula_weight 4242.58
_chemical_melting_point ?
_chemical_name_common Cs2Ba3Li6Ga28S49
_space_group_IT_number 185
_space_group_name_Hall 'P 6c -2'
_space_group_name_H-M_alt 'P 63 c m'
_symmetry_cell_setting hexagonal
_symmetry_space_group_name_H-M 'P 63 c m'
_atom_sites_solution_primary direct
_atom_sites_solution_secondary difmap
_audit_creation_method SHELXL-97
_audit_update_record
;
2019-06-17 deposited with the CCDC.	2021-10-08 downloaded from the CCDC.
;
_cell_angle_alpha 90.00
_cell_angle_beta 90.00
_cell_angle_gamma 120.00
_cell_formula_units_Z 2
_cell_length_a 19.3060(4)
_cell_length_b 19.3060(4)
_cell_length_c 12.0861(4)
_cell_measurement_reflns_used 10836
_cell_measurement_temperature 293(2)
_cell_measurement_theta_max 30.6100
_cell_measurement_theta_min 2.7140
_cell_volume 3901.23(17)
_computing_cell_refinement 'CrysAlisPro 1.171.39.23b (Rigaku OD, 2015)'
_computing_data_collection 'CrysAlisPro 1.171.39.23b (Rigaku OD, 2015)'
_computing_data_reduction 'CrysAlisPro 1.171.39.23b (Rigaku OD, 2015)'
_computing_publication_material 'SHELXL-97 (Sheldrick, 1997)'
_computing_structure_refinement 'SHELXL-97 (Sheldrick, 1997)'
_computing_structure_solution 'SHELXS-97 (Sheldrick, 1990)'
_diffrn_ambient_temperature 293(2)
_diffrn_detector_area_resol_mean 28.5714
_diffrn_measured_fraction_theta_full 0.996
_diffrn_measured_fraction_theta_max 0.996
_diffrn_measurement_device_type 'Rigaku Pilatus CCD'
_diffrn_measurement_method CCD_Profile_fitting
_diffrn_radiation_monochromator graphite
_diffrn_radiation_source 'fine-focus sealed tube'
_diffrn_radiation_type MoK\a
_diffrn_radiation_wavelength 0.71073
_diffrn_reflns_av_R_equivalents 0.0393
_diffrn_reflns_av_sigmaI/netI 0.0290
_diffrn_reflns_limit_h_max 23
_diffrn_reflns_limit_h_min -17
_diffrn_reflns_limit_k_max 23
_diffrn_reflns_limit_k_min -23
_diffrn_reflns_limit_l_max 14
_diffrn_reflns_limit_l_min -14
_diffrn_reflns_number 27774
_diffrn_reflns_theta_full 25.48
_diffrn_reflns_theta_max 25.48
_diffrn_reflns_theta_min 3.22
_exptl_absorpt_coefficient_mu 13.216
_exptl_absorpt_correction_T_max 1.00000
_exptl_absorpt_correction_T_min 0.26677
_exptl_absorpt_correction_type multi-scan
_exptl_crystal_colour colorless
_exptl_crystal_density_diffrn 3.612
_exptl_crystal_density_meas ?
_exptl_crystal_density_method 'not measured'
_exptl_crystal_description lamellar
_exptl_crystal_F_000 3896
_exptl_crystal_size_max 0.105
_exptl_crystal_size_mid 0.088
_exptl_crystal_size_min 0.057
_refine_diff_density_max 3.022
_refine_diff_density_min -0.797
_refine_diff_density_rms 0.134
_refine_ls_abs_structure_details 'Flack H D (1983), Acta Cryst. A39, 876-881'
_refine_ls_abs_structure_Flack 0.004(13)
_refine_ls_extinction_method none
_refine_ls_goodness_of_fit_ref 1.036
_refine_ls_matrix_type full
_refine_ls_number_parameters 145
_refine_ls_number_reflns 2552
_refine_ls_number_restraints 1
_refine_ls_restrained_S_all 1.036
_refine_ls_R_factor_all 0.0275
_refine_ls_R_factor_gt 0.0239
_refine_ls_shift/su_max 0.000
_refine_ls_shift/su_mean 0.000
_refine_ls_structure_factor_coef Fsqd
_refine_ls_weighting_details 'calc w=1/[\s^2^(Fo^2^)+(0.0185P)^2^+14.1497P] where P=(Fo^2^+2Fc^2^)/3'
_refine_ls_weighting_scheme calc
_refine_ls_wR_factor_gt 0.0546
_refine_ls_wR_factor_ref 0.0559
_reflns_number_gt 2370
_reflns_number_total 2552
_reflns_threshold_expression >2sigma(I)
_cod_data_source_file d1mh01434j2.cif
_cod_data_source_block Cs2Ba3Li6Ga28S49
_cod_depositor_comments
;
The following automatic conversions were performed:

data item '_chemical_melting_point' value 'not measured' was changed
to '?' -- the value is undefined or not given.

data item '_symmetry_cell_setting' value 'Hexagonal' was changed to
'hexagonal' in accordance with the
/home/data/users/saulius/crontab/automatic-downloads/rss-feeds/RSC/lib/dictionaries/cif_core.dic
dictionary named 'cif_core.dic' version 2.4.2 last updated on
2011-04-26.

data item '_exptl_crystal_density_meas' value 'not measured' was
changed to '?' -- the value is perceived as not measured.

Automatic conversion script
Id: cif_fix_values 7556 2019-12-06 15:28:31Z antanas 

 Adding full bibliography for 1565090--1565092.cif.
;
_cod_original_sg_symbol_H-M P63cm
_cod_database_code 1565091

loop_
_symmetry_equiv_pos_as_xyz
'x, y, z'
'-y, x-y, z'
'-x+y, -x, z'
'-x, -y, z+1/2'
'y, -x+y, z+1/2'
'x-y, x, z+1/2'
'-y, -x, z+1/2'
'-x+y, y, z+1/2'
'x, x-y, z+1/2'
'y, x, z'
'x-y, -y, z'
'-x, -x+y, z'

loop_
_atom_site_label
_atom_site_type_symbol
_atom_site_fract_x
_atom_site_fract_y
_atom_site_fract_z
_atom_site_U_iso_or_equiv
_atom_site_adp_type
_atom_site_occupancy
_atom_site_symmetry_multiplicity
_atom_site_calc_flag
_atom_site_refinement_flags
_atom_site_disorder_assembly
_atom_site_disorder_group
Cs1 Cs 0.21459(3) 0.0000 0.75997(6) 0.02126(15) Uani 0.33 2 d SP . .
Ba1 Ba 0.21459(3) 0.0000 0.75997(6) 0.02126(15) Uani 0.67 2 d SP . .
Cs2 Cs 0.3333 0.6667 0.01508(7) 0.01955(15) Uani 0.50 3 d SP . .
Ba2 Ba 0.3333 0.6667 0.01508(7) 0.01955(15) Uani 0.50 3 d SP . .
Li1 Li 0.4441(5) 0.0000 0.0718(14) 0.000(2) Uiso 1 2 d S . .
Li2B Li 0.2318(16) 0.0000 0.384(3) 0.026(8) Uiso 0.50 2 d SP . .
Li2 Li 0.3199(15) 0.0000 0.324(3) 0.019(6) Uiso 0.50 2 d SP . .
Ga1 Ga 0.33610(3) 0.44412(3) 0.06920(6) 0.00871(15) Uani 1 1 d . . .
Ga2 Ga 0.11709(4) 0.0000 0.07089(10) 0.00864(19) Uani 1 2 d S . .
Ga3 Ga 0.10882(3) 0.32591(3) 0.06943(6) 0.00852(15) Uani 1 1 d . . .
Ga4 Ga 0.21866(3) 0.44616(3) 0.31209(7) 0.00867(15) Uani 1 1 d . . .
Ga5 Ga 0.0000 0.0000 0.29894(12) 0.0085(4) Uani 1 6 d S . .
Ga6 Ga 0.11243(3) 0.54968(4) 0.32340(9) 0.00967(15) Uani 1 1 d . . .
S1 S 0.43994(10) 0.0000 0.2635(2) 0.0139(5) Uani 1 2 d S . .
S2 S 0.22676(8) 0.56025(8) 0.26166(16) 0.0144(4) Uani 1 1 d . . .
S3 S 0.11258(10) 0.0000 0.2573(2) 0.0209(5) Uani 1 2 d S . .
S4 S 0.12033(8) 0.32565(8) 0.25611(16) 0.0141(3) Uani 1 1 d . . .
S5 S 0.33532(7) 0.44627(7) 0.26232(16) 0.0084(3) Uani 1 1 d . . .
S6 S 0.32486(11) 0.0000 0.5285(2) 0.0137(5) Uani 1 2 d S . .
S7 S 0.22047(10) 0.44228(7) 0.00628(14) 0.0081(3) Uani 1 1 d . . .
S8 S 0.67397(11) 0.0000 0.49689(19) 0.0124(5) Uani 1 2 d S . .
S9 S 0.12019(8) 0.55980(9) 0.01166(13) 0.0120(3) Uani 1 1 d . . .
S10 S 0.0000 0.0000 0.0005(3) 0.0063(7) Uani 1 6 d S . .
S11 S 0.11319(9) 0.21852(8) 0.00289(15) 0.0174(4) Uani 1 1 d . . .

loop_
_atom_site_aniso_label
_atom_site_aniso_U_11
_atom_site_aniso_U_22
_atom_site_aniso_U_33
_atom_site_aniso_U_23
_atom_site_aniso_U_13
_atom_site_aniso_U_12
Cs1 0.0234(2) 0.0162(3) 0.0218(3) 0.000 0.0013(3) 0.00809(13)
Ba1 0.0234(2) 0.0162(3) 0.0218(3) 0.000 0.0013(3) 0.00809(13)
Cs2 0.01852(19) 0.01852(19) 0.0216(3) 0.000 0.000 0.00926(10)
Ba2 0.01852(19) 0.01852(19) 0.0216(3) 0.000 0.000 0.00926(10)
Ga1 0.0089(3) 0.0095(3) 0.0077(3) -0.0003(3) -0.0006(3) 0.0046(2)
Ga2 0.0087(3) 0.0094(4) 0.0081(4) 0.000 0.0001(4) 0.0047(2)
Ga3 0.0076(3) 0.0086(3) 0.0084(3) 0.0002(3) -0.0001(3) 0.0033(2)
Ga4 0.0102(3) 0.0087(3) 0.0078(3) -0.0001(3) 0.0004(3) 0.0052(3)
Ga5 0.0089(4) 0.0089(4) 0.0075(9) 0.000 0.000 0.0045(2)
Ga6 0.0104(3) 0.0106(3) 0.0088(3) 0.0003(3) 0.0002(3) 0.0058(3)
S1 0.0160(7) 0.0091(9) 0.0144(12) 0.000 -0.0048(9) 0.0045(5)
S2 0.0140(7) 0.0144(7) 0.0180(9) 0.0064(7) 0.0062(7) 0.0096(5)
S3 0.0186(8) 0.0440(14) 0.0085(11) 0.000 -0.0011(9) 0.0220(7)
S4 0.0151(7) 0.0106(7) 0.0091(8) -0.0001(7) -0.0006(7) 0.0009(6)
S5 0.0087(6) 0.0098(7) 0.0070(7) -0.0005(7) -0.0003(7) 0.0047(5)
S6 0.0109(7) 0.0077(10) 0.0215(12) 0.000 -0.0062(8) 0.0039(5)
S7 0.0058(6) 0.0087(6) 0.0086(7) 0.0006(6) 0.0001(5) 0.0028(5)
S8 0.0116(8) 0.0087(10) 0.0159(12) 0.000 -0.0031(8) 0.0043(5)
S9 0.0174(7) 0.0107(8) 0.0098(8) -0.0005(6) -0.0002(8) 0.0085(7)
S10 0.0063(8) 0.0063(8) 0.0064(16) 0.000 0.000 0.0031(4)
S11 0.0143(8) 0.0092(7) 0.0261(10) -0.0012(8) 0.0092(7) 0.0040(7)

loop_
_atom_type_symbol
_atom_type_description
_atom_type_scat_dispersion_real
_atom_type_scat_dispersion_imag
_atom_type_scat_source
Li Li -0.0003 0.0001 'International Tables Vol C Tables 4.2.6.8 and 6.1.1.4'
S S 0.1246 0.1234 'International Tables Vol C Tables 4.2.6.8 and 6.1.1.4'
Ga Ga 0.2307 1.6083 'International Tables Vol C Tables 4.2.6.8 and 6.1.1.4'
Cs Cs -0.3680 2.1192 'International Tables Vol C Tables 4.2.6.8 and 6.1.1.4'
Ba Ba -0.3244 2.2819 'International Tables Vol C Tables 4.2.6.8 and 6.1.1.4'

loop_
_geom_angle_atom_site_label_1
_geom_angle_atom_site_label_2
_geom_angle_atom_site_label_3
_geom_angle
_geom_angle_site_symmetry_1
_geom_angle_site_symmetry_3
_geom_angle_publ_flag
S4 Cs1 S4 174.37(5) 5 9 ?
S4 Cs1 S6 87.74(3) 5 . ?
S4 Cs1 S6 87.74(3) 9 . ?
S4 Cs1 S8 89.00(3) 5 4_655 ?
S4 Cs1 S8 89.00(3) 9 4_655 ?
S6 Cs1 S8 105.81(4) . 4_655 ?
S4 Cs1 S3 124.32(4) 5 5 ?
S4 Cs1 S3 61.07(4) 9 5 ?
S6 Cs1 S3 120.56(6) . 5 ?
S8 Cs1 S3 121.24(5) 4_655 5 ?
S4 Cs1 S3 61.07(4) 5 6 ?
S4 Cs1 S3 124.32(4) 9 6 ?
S6 Cs1 S3 120.56(5) . 6 ?
S8 Cs1 S3 121.24(5) 4_655 6 ?
S3 Cs1 S3 63.26(6) 5 6 ?
S4 Cs1 S11 60.30(4) 5 10_556 ?
S4 Cs1 S11 122.94(4) 9 10_556 ?
S6 Cs1 S11 144.24(3) . 10_556 ?
S8 Cs1 S11 61.49(4) 4_655 10_556 ?
S3 Cs1 S11 92.41(5) 5 10_556 ?
S3 Cs1 S11 59.77(5) 6 10_556 ?
S4 Cs1 S11 122.94(4) 5 3_556 ?
S4 Cs1 S11 60.30(4) 9 3_556 ?
S6 Cs1 S11 144.24(3) . 3_556 ?
S8 Cs1 S11 61.49(4) 4_655 3_556 ?
S3 Cs1 S11 59.77(5) 5 3_556 ?
S3 Cs1 S11 92.41(5) 6 3_556 ?
S11 Cs1 S11 62.69(5) 10_556 3_556 ?
S4 Cs1 S11 118.48(4) 5 9 ?
S4 Cs1 S11 61.60(4) 9 9 ?
S6 Cs1 S11 58.99(4) . 9 ?
S8 Cs1 S11 145.65(3) 4_655 9 ?
S3 Cs1 S11 61.68(5) 5 9 ?
S3 Cs1 S11 91.47(5) 6 9 ?
S11 Cs1 S11 148.85(4) 10_556 9 ?
S11 Cs1 S11 111.081(7) 3_556 9 ?
S4 Cs1 S11 61.60(4) 5 5 ?
S4 Cs1 S11 118.48(4) 9 5 ?
S6 Cs1 S11 58.99(4) . 5 ?
S8 Cs1 S11 145.65(3) 4_655 5 ?
S3 Cs1 S11 91.47(5) 5 5 ?
S3 Cs1 S11 61.68(5) 6 5 ?
S11 Cs1 S11 111.081(7) 10_556 5 ?
S11 Cs1 S11 148.85(4) 3_556 5 ?
S11 Cs1 S11 56.96(5) 9 5 ?
S4 Cs1 S5 58.70(3) 5 5 ?
S4 Cs1 S5 115.90(3) 9 5 ?
S6 Cs1 S5 58.28(4) . 5 ?
S8 Cs1 S5 57.78(4) 4_655 5 ?
S3 Cs1 S5 176.97(4) 5 5 ?
S3 Cs1 S5 119.77(4) 6 5 ?
S11 Cs1 S5 89.45(3) 10_556 5 ?
S11 Cs1 S5 119.24(4) 3_556 5 ?
S11 Cs1 S5 117.26(4) 9 5 ?
S11 Cs1 S5 90.09(3) 5 5 ?
S4 Cs1 S5 115.90(3) 5 9 ?
S4 Cs1 S5 58.70(3) 9 9 ?
S6 Cs1 S5 58.28(4) . 9 ?
S8 Cs1 S5 57.78(4) 4_655 9 ?
S3 Cs1 S5 119.77(4) 5 9 ?
S3 Cs1 S5 176.97(4) 6 9 ?
S11 Cs1 S5 119.24(4) 10_556 9 ?
S11 Cs1 S5 89.45(3) 3_556 9 ?
S11 Cs1 S5 90.09(3) 9 9 ?
S11 Cs1 S5 117.26(4) 5 9 ?
S5 Cs1 S5 57.21(4) 5 9 ?
S9 Cs2 S9 119.987(1) . 3_565 ?
S9 Cs2 S9 119.987(1) . 2_665 ?
S9 Cs2 S9 119.987(2) 3_565 2_665 ?
S9 Cs2 S2 90.64(3) . 3_565 ?
S9 Cs2 S2 61.12(4) 3_565 3_565 ?
S9 Cs2 S2 120.03(4) 2_665 3_565 ?
S9 Cs2 S2 61.12(4) . . ?
S9 Cs2 S2 120.03(4) 3_565 . ?
S9 Cs2 S2 90.64(3) 2_665 . ?
S2 Cs2 S2 58.92(4) 3_565 . ?
S9 Cs2 S2 120.03(4) . 2_665 ?
S9 Cs2 S2 90.64(3) 3_565 2_665 ?
S9 Cs2 S2 61.12(4) 2_665 2_665 ?
S2 Cs2 S2 58.92(4) 3_565 2_665 ?
S2 Cs2 S2 58.92(4) . 2_665 ?
S9 Cs2 S2 60.52(4) . 9_564 ?
S9 Cs2 S2 89.44(4) 3_565 9_564 ?
S9 Cs2 S2 118.24(4) 2_665 9_564 ?
S2 Cs2 S2 121.73(4) 3_565 9_564 ?
S2 Cs2 S2 121.63(4) . 9_564 ?
S2 Cs2 S2 179.27(4) 2_665 9_564 ?
S9 Cs2 S2 118.24(4) . 7_664 ?
S9 Cs2 S2 60.52(4) 3_565 7_664 ?
S9 Cs2 S2 89.44(4) 2_665 7_664 ?
S2 Cs2 S2 121.63(4) 3_565 7_664 ?
S2 Cs2 S2 179.27(4) . 7_664 ?
S2 Cs2 S2 121.73(4) 2_665 7_664 ?
S2 Cs2 S2 57.72(4) 9_564 7_664 ?
S9 Cs2 S2 89.44(4) . 8_554 ?
S9 Cs2 S2 118.24(4) 3_565 8_554 ?
S9 Cs2 S2 60.52(4) 2_665 8_554 ?
S2 Cs2 S2 179.27(4) 3_565 8_554 ?
S2 Cs2 S2 121.73(4) . 8_554 ?
S2 Cs2 S2 121.63(4) 2_665 8_554 ?
S2 Cs2 S2 57.72(4) 9_564 8_554 ?
S2 Cs2 S2 57.72(4) 7_664 8_554 ?
S9 Cs2 S7 60.28(3) . 3_565 ?
S9 Cs2 S7 59.70(3) 3_565 3_565 ?
S9 Cs2 S7 177.69(4) 2_665 3_565 ?
S2 Cs2 S7 62.04(4) 3_565 3_565 ?
S2 Cs2 S7 91.41(3) . 3_565 ?
S2 Cs2 S7 120.95(4) 2_665 3_565 ?
S2 Cs2 S7 59.69(3) 9_564 3_565 ?
S2 Cs2 S7 88.50(4) 7_664 3_565 ?
S2 Cs2 S7 117.40(4) 8_554 3_565 ?
S9 Cs2 S7 59.70(3) . . ?
S9 Cs2 S7 177.69(4) 3_565 . ?
S9 Cs2 S7 60.28(3) 2_665 . ?
S2 Cs2 S7 120.95(4) 3_565 . ?
S2 Cs2 S7 62.04(4) . . ?
S2 Cs2 S7 91.41(3) 2_665 . ?
S2 Cs2 S7 88.50(4) 9_564 . ?
S2 Cs2 S7 117.40(4) 7_664 . ?
S2 Cs2 S7 59.69(3) 8_554 . ?
S7 Cs2 S7 119.920(3) 3_565 . ?
S9 Cs2 S7 177.69(4) . 2_665 ?
S9 Cs2 S7 60.28(3) 3_565 2_665 ?
S9 Cs2 S7 59.70(3) 2_665 2_665 ?
S2 Cs2 S7 91.41(3) 3_565 2_665 ?
S2 Cs2 S7 120.95(4) . 2_665 ?
S2 Cs2 S7 62.04(4) 2_665 2_665 ?
S2 Cs2 S7 117.40(4) 9_564 2_665 ?
S2 Cs2 S7 59.69(3) 7_664 2_665 ?
S2 Cs2 S7 88.50(4) 8_554 2_665 ?
S7 Cs2 S7 119.920(3) 3_565 2_665 ?
S7 Cs2 S7 119.920(3) . 2_665 ?
S1 Li1 S9 108.6(4) . 3 ?
S1 Li1 S9 108.6(4) . 10 ?
S9 Li1 S9 114.4(5) 3 10 ?
S1 Li1 S8 109.7(5) . 4_654 ?
S9 Li1 S8 107.8(4) 3 4_654 ?
S9 Li1 S8 107.8(4) 10 4_654 ?
Li2 Li2B S6 67.1(15) . . ?
Li2 Li2B S11 131.7(10) . 5 ?
S6 Li2B S11 87.9(11) . 5 ?
Li2 Li2B S11 131.7(10) . 9 ?
S6 Li2B S11 87.9(11) . 9 ?
S11 Li2B S11 84.9(10) 5 9 ?
Li2 Li2B S4 62.8(10) . 10 ?
S6 Li2B S4 103.5(9) . 10 ?
S11 Li2B S4 85.85(17) 5 10 ?
S11 Li2B S4 165.0(13) 9 10 ?
Li2 Li2B S4 62.8(10) . 3 ?
S6 Li2B S4 103.5(9) . 3 ?
S11 Li2B S4 165.0(13) 5 3 ?
S11 Li2B S4 85.85(17) 9 3 ?
S4 Li2B S4 100.5(12) 10 3 ?
Li2 Li2B S3 124(2) . . ?
S6 Li2B S3 169.3(15) . . ?
S11 Li2B S3 84.2(8) 5 . ?
S11 Li2B S3 84.2(8) 9 . ?
S4 Li2B S3 83.2(9) 10 . ?
S4 Li2B S3 83.2(9) 3 . ?
Li2 Li2B Cs1 117.1(18) . . ?
S6 Li2B Cs1 49.9(7) . . ?
S11 Li2B Cs1 54.1(7) 5 . ?
S11 Li2B Cs1 54.1(7) 9 . ?
S4 Li2B Cs1 127.3(7) 10 . ?
S4 Li2B Cs1 127.3(7) 3 . ?
S3 Li2B Cs1 119.4(10) . . ?
Li2 Li2B Cs1 111.0(11) . 5_554 ?
S6 Li2B Cs1 127.2(4) . 5_554 ?
S11 Li2B Cs1 117.0(9) 5 5_554 ?
S11 Li2B Cs1 52.7(4) 9 5_554 ?
S4 Li2B Cs1 122.8(11) 10 5_554 ?
S4 Li2B Cs1 48.3(4) 3 5_554 ?
S3 Li2B Cs1 51.7(3) . 5_554 ?
Cs1 Li2B Cs1 106.7(5) . 5_554 ?
Li2 Li2B Cs1 111.0(11) . 6_554 ?
S6 Li2B Cs1 127.2(4) . 6_554 ?
S11 Li2B Cs1 52.7(4) 5 6_554 ?
S11 Li2B Cs1 117.0(9) 9 6_554 ?
S4 Li2B Cs1 48.3(4) 10 6_554 ?
S4 Li2B Cs1 122.8(11) 3 6_554 ?
S3 Li2B Cs1 51.7(3) . 6_554 ?
Cs1 Li2B Cs1 106.7(5) . 6_554 ?
Cs1 Li2B Cs1 103.4(7) 5_554 6_554 ?
Li2B Li2 S4 74.4(10) . 3 ?
Li2B Li2 S4 74.4(10) . 10 ?
S4 Li2 S4 112.9(12) 3 10 ?
Li2B Li2 S1 175(2) . . ?
S4 Li2 S1 108.1(9) 3 . ?
S4 Li2 S1 108.1(9) 10 . ?
Li2B Li2 S6 69.4(16) . . ?
S4 Li2 S6 111.0(9) 3 . ?
S4 Li2 S6 111.0(9) 10 . ?
S1 Li2 S6 105.4(12) . . ?
S9 Ga1 S6 122.24(7) 2_665 6_554 ?
S9 Ga1 S5 107.59(6) 2_665 . ?
S6 Ga1 S5 103.76(7) 6_554 . ?
S9 Ga1 S7 106.52(5) 2_665 . ?
S6 Ga1 S7 108.01(6) 6_554 . ?
S5 Ga1 S7 108.08(6) . . ?
S9 Ga1 Cs2 54.30(4) 2_665 . ?
S6 Ga1 Cs2 158.11(7) 6_554 . ?
S5 Ga1 Cs2 97.40(4) . . ?
S7 Ga1 Cs2 59.10(3) . . ?
S11 Ga2 S11 115.52(10) 3 10 ?
S11 Ga2 S3 112.46(6) 3 . ?
S11 Ga2 S3 112.46(6) 10 . ?
S11 Ga2 S10 103.46(7) 3 . ?
S11 Ga2 S10 103.46(7) 10 . ?
S3 Ga2 S10 108.40(11) . . ?
S11 Ga2 Cs1 59.89(6) 3 1_554 ?
S11 Ga2 Cs1 59.89(6) 10 1_554 ?
S3 Ga2 Cs1 155.61(6) . 1_554 ?
S10 Ga2 Cs1 95.99(10) . 1_554 ?
S11 Ga2 Cs1 157.97(6) 3 6_554 ?
S11 Ga2 Cs1 60.11(5) 10 6_554 ?
S3 Ga2 Cs1 57.452(15) . 6_554 ?
S10 Ga2 Cs1 98.47(5) . 6_554 ?
Cs1 Ga2 Cs1 119.983(14) 1_554 6_554 ?
S11 Ga2 Cs1 60.11(5) 3 5_554 ?
S11 Ga2 Cs1 157.97(6) 10 5_554 ?
S3 Ga2 Cs1 57.452(15) . 5_554 ?
S10 Ga2 Cs1 98.47(5) . 5_554 ?
Cs1 Ga2 Cs1 119.983(14) 1_554 5_554 ?
Cs1 Ga2 Cs1 114.83(3) 6_554 5_554 ?
S11 Ga3 S4 107.63(7) . . ?
S11 Ga3 S8 108.72(8) . 5_564 ?
S4 Ga3 S8 118.33(8) . 5_564 ?
S11 Ga3 S7 109.05(6) . . ?
S4 Ga3 S7 106.47(6) . . ?
S8 Ga3 S7 106.37(6) 5_564 . ?
S11 Ga3 Cs1 59.21(5) . 6_554 ?
S4 Ga3 Cs1 52.72(5) . 6_554 ?
S8 Ga3 Cs1 151.13(5) 5_564 6_554 ?
S7 Ga3 Cs1 102.46(4) . 6_554 ?
S11 Ga3 Cs1 57.74(5) . 2_554 ?
S4 Ga3 Cs1 152.62(4) . 2_554 ?
S8 Ga3 Cs1 56.32(6) 5_564 2_554 ?
S7 Ga3 Cs1 100.49(5) . 2_554 ?
Cs1 Ga3 Cs1 116.833(19) 6_554 2_554 ?
S2 Ga4 S4 123.33(7) . . ?
S2 Ga4 S5 109.91(5) . . ?
S4 Ga4 S5 103.82(6) . . ?
S2 Ga4 S7 108.45(7) . 8 ?
S4 Ga4 S7 106.82(6) . 8 ?
S5 Ga4 S7 102.56(6) . 8 ?
S3 Ga5 S3 115.07(6) 3 2 ?
S3 Ga5 S3 115.07(6) 3 . ?
S3 Ga5 S3 115.07(6) 2 . ?
S3 Ga5 S10 103.03(8) 3 4 ?
S3 Ga5 S10 103.03(8) 2 4 ?
S3 Ga5 S10 103.03(8) . 4 ?
S3 Ga5 Cs1 160.48(10) 3 6_554 ?
S3 Ga5 Cs1 59.371(4) 2 6_554 ?
S3 Ga5 Cs1 59.371(4) . 6_554 ?
S10 Ga5 Cs1 96.49(2) 4 6_554 ?
S3 Ga5 Cs1 59.371(4) 3 4_554 ?
S3 Ga5 Cs1 59.371(4) 2 4_554 ?
S3 Ga5 Cs1 160.48(10) . 4_554 ?
S10 Ga5 Cs1 96.49(2) 4 4_554 ?
Cs1 Ga5 Cs1 118.742(9) 6_554 4_554 ?
S3 Ga5 Cs1 59.371(4) 3 5_554 ?
S3 Ga5 Cs1 160.48(10) 2 5_554 ?
S3 Ga5 Cs1 59.371(4) . 5_554 ?
S10 Ga5 Cs1 96.49(2) 4 5_554 ?
Cs1 Ga5 Cs1 118.742(9) 6_554 5_554 ?
Cs1 Ga5 Cs1 118.742(9) 4_554 5_554 ?
S2 Ga6 S1 114.75(8) . 2 ?
S2 Ga6 S9 107.86(7) . 9_565 ?
S1 Ga6 S9 113.10(9) 2 9_565 ?
S2 Ga6 S5 106.60(6) . 3_565 ?
S1 Ga6 S5 108.93(8) 2 3_565 ?
S9 Ga6 S5 104.98(7) 9_565 3_565 ?
S2 Ga6 Cs2 57.73(5) . 7_665 ?
S1 Ga6 Cs2 152.39(7) 2 7_665 ?
S9 Ga6 Cs2 54.61(4) 9_565 7_665 ?
S5 Ga6 Cs2 98.51(4) 3_565 7_665 ?
Ga6 S1 Ga6 112.26(11) 10 3 ?
Ga6 S1 Li1 107.68(15) 10 . ?
Ga6 S1 Li1 107.68(15) 3 . ?
Ga6 S1 Li2 109.8(4) 10 . ?
Ga6 S1 Li2 109.8(4) 3 . ?
Li1 S1 Li2 109.6(9) . . ?
Ga4 S2 Ga6 103.97(6) . . ?
Ga4 S2 Cs2 121.90(6) . . ?
Ga6 S2 Cs2 125.47(6) . . ?
Ga4 S2 Ba2 93.89(6) . 7_665 ?
Ga6 S2 Ba2 91.37(6) . 7_665 ?
Cs2 S2 Ba2 111.53(3) . 7_665 ?
Ga4 S2 Cs2 93.89(6) . 7_665 ?
Ga6 S2 Cs2 91.37(6) . 7_665 ?
Cs2 S2 Cs2 111.53(3) . 7_665 ?
Ba2 S2 Cs2 0.000(15) 7_665 7_665 ?
Ga5 S3 Ga2 105.24(11) . . ?
Ga5 S3 Li2B 133.4(8) . . ?
Ga2 S3 Li2B 121.3(8) . . ?
Ga5 S3 Ba1 88.30(3) . 6_554 ?
Ga2 S3 Ba1 90.57(4) . 6_554 ?
Li2B S3 Ba1 91.08(4) . 6_554 ?
Ga5 S3 Cs1 88.30(3) . 6_554 ?
Ga2 S3 Cs1 90.57(4) . 6_554 ?
Li2B S3 Cs1 91.08(4) . 6_554 ?
Ba1 S3 Cs1 0.000(9) 6_554 6_554 ?
Ga5 S3 Cs1 88.30(3) . 5_554 ?
Ga2 S3 Cs1 90.57(4) . 5_554 ?
Li2B S3 Cs1 91.08(4) . 5_554 ?
Ba1 S3 Cs1 176.59(7) 6_554 5_554 ?
Cs1 S3 Cs1 176.59(7) 6_554 5_554 ?
Ga5 S3 Ba1 88.30(3) . 5_554 ?
Ga2 S3 Ba1 90.57(4) . 5_554 ?
Li2B S3 Ba1 91.08(4) . 5_554 ?
Ba1 S3 Ba1 176.59(7) 6_554 5_554 ?
Cs1 S3 Ba1 176.59(7) 6_554 5_554 ?
Cs1 S3 Ba1 0.000(9) 5_554 5_554 ?
Ga4 S4 Ga3 109.27(7) . . ?
Ga4 S4 Li2 103.9(6) . 2 ?
Ga3 S4 Li2 104.3(8) . 2 ?
Ga4 S4 Li2B 122.5(7) . 2 ?
Ga3 S4 Li2B 122.2(7) . 2 ?
Li2 S4 Li2B 42.8(10) 2 2 ?
Ga4 S4 Cs1 101.83(5) . 6_554 ?
Ga3 S4 Cs1 95.62(6) . 6_554 ?
Li2 S4 Cs1 139.8(7) 2 6_554 ?
Li2B S4 Cs1 97.1(6) 2 6_554 ?
Ga4 S4 Ba1 101.83(5) . 6_554 ?
Ga3 S4 Ba1 95.62(6) . 6_554 ?
Li2 S4 Ba1 139.8(7) 2 6_554 ?
Li2B S4 Ba1 97.1(6) 2 6_554 ?
Cs1 S4 Ba1 0.000(8) 6_554 6_554 ?
Ga4 S5 Ga1 105.84(6) . . ?
Ga4 S5 Ga6 111.69(6) . 2_665 ?
Ga1 S5 Ga6 108.62(7) . 2_665 ?
Ga4 S5 Cs1 88.71(4) . 6_554 ?
Ga1 S5 Cs1 88.72(4) . 6_554 ?
Ga6 S5 Cs1 147.24(6) 2_665 6_554 ?
Ga1 S6 Ga1 106.35(9) 5 9 ?
Ga1 S6 Li2 103.9(4) 5 . ?
Ga1 S6 Li2 103.9(4) 9 . ?
Ga1 S6 Li2B 123.5(2) 5 . ?
Ga1 S6 Li2B 123.5(2) 9 . ?
Li2 S6 Li2B 43.5(10) . . ?
Ga1 S6 Cs1 99.47(7) 5 . ?
Ga1 S6 Cs1 99.47(7) 9 . ?
Li2 S6 Cs1 140.5(7) . . ?
Li2B S6 Cs1 97.0(8) . . ?
Ga3 S7 Ga1 108.87(6) . . ?
Ga3 S7 Ga4 111.63(7) . 8_554 ?
Ga1 S7 Ga4 106.52(7) . 8_554 ?
Ga3 S7 Cs2 145.75(7) . . ?
Ga1 S7 Cs2 88.53(4) . . ?
Ga4 S7 Cs2 90.03(4) 8_554 . ?
Ga3 S8 Ga3 106.04(9) 6_655 7_655 ?
Ga3 S8 Li1 106.7(2) 6_655 4_655 ?
Ga3 S8 Li1 106.7(2) 7_655 4_655 ?
Ga3 S8 Ba1 91.72(6) 6_655 4_654 ?
Ga3 S8 Ba1 91.72(6) 7_655 4_654 ?
Li1 S8 Ba1 148.6(4) 4_655 4_654 ?
Ga3 S8 Cs1 91.72(6) 6_655 4_654 ?
Ga3 S8 Cs1 91.72(6) 7_655 4_654 ?
Li1 S8 Cs1 148.6(4) 4_655 4_654 ?
Ba1 S8 Cs1 0.000(19) 4_654 4_654 ?
Ga1 S9 Ga6 104.40(7) 3_565 9_564 ?
Ga1 S9 Li1 104.8(3) 3_565 2 ?
Ga6 S9 Li1 106.3(4) 9_564 2 ?
Ga1 S9 Cs2 94.90(5) 3_565 . ?
Ga6 S9 Cs2 93.92(5) 9_564 . ?
Li1 S9 Cs2 146.9(3) 2 . ?
Ga2 S10 Ga2 108.31(10) 3 . ?
Ga2 S10 Ga2 108.31(10) 3 2 ?
Ga2 S10 Ga2 108.31(10) . 2 ?
Ga2 S10 Ga5 110.61(9) 3 4_554 ?
Ga2 S10 Ga5 110.61(9) . 4_554 ?
Ga2 S10 Ga5 110.61(9) 2 4_554 ?
Ga2 S11 Ga3 101.75(7) 2 . ?
Ga2 S11 Li2B 135.6(6) 2 6_554 ?
Ga3 S11 Li2B 122.6(6) . 6_554 ?
Ga2 S11 Cs1 87.97(6) 2 2_554 ?
Ga3 S11 Cs1 90.50(6) . 2_554 ?
Li2B S11 Cs1 92.6(7) 6_554 2_554 ?
Ga2 S11 Ba1 87.97(6) 2 2_554 ?
Ga3 S11 Ba1 90.50(6) . 2_554 ?
Li2B S11 Ba1 92.6(7) 6_554 2_554 ?
Cs1 S11 Ba1 0.00(2) 2_554 2_554 ?
Ga2 S11 Ba1 88.21(6) 2 6_554 ?
Ga3 S11 Ba1 89.02(6) . 6_554 ?
Li2B S11 Ba1 91.1(7) 6_554 6_554 ?
Cs1 S11 Ba1 175.97(5) 2_554 6_554 ?
Ba1 S11 Ba1 175.97(5) 2_554 6_554 ?
Ga2 S11 Cs1 88.21(6) 2 6_554 ?
Ga3 S11 Cs1 89.02(6) . 6_554 ?
Li2B S11 Cs1 91.1(7) 6_554 6_554 ?
Cs1 S11 Cs1 175.97(5) 2_554 6_554 ?
Ba1 S11 Cs1 175.97(5) 2_554 6_554 ?
Ba1 S11 Cs1 0.000(19) 6_554 6_554 ?

loop_
_geom_bond_atom_site_label_1
_geom_bond_atom_site_label_2
_geom_bond_distance
_geom_bond_site_symmetry_2
_geom_bond_publ_flag
Cs1 S4 3.4370(17) 5 ?
Cs1 S4 3.4370(16) 9 ?
Cs1 S6 3.515(2) . ?
Cs1 S8 3.582(2) 4_655 ?
Cs1 S3 3.5894(5) 5 ?
Cs1 S3 3.5894(5) 6 ?
Cs1 S11 3.638(2) 10_556 ?
Cs1 S11 3.638(2) 3_556 ?
Cs1 S11 3.693(2) 9 ?
Cs1 S11 3.693(2) 5 ?
Cs1 S5 3.8748(13) 5 ?
Cs1 S5 3.8748(12) 9 ?
Cs2 S9 3.5639(13) . ?
Cs2 S9 3.5639(13) 3_565 ?
Cs2 S9 3.5639(13) 2_665 ?
Cs2 S2 3.6206(19) 3_565 ?
Cs2 S2 3.6206(19) . ?
Cs2 S2 3.6206(19) 2_665 ?
Cs2 S2 3.689(2) 9_564 ?
Cs2 S2 3.689(2) 7_664 ?
Cs2 S2 3.689(2) 8_554 ?
Cs2 S7 3.7532(12) 3_565 ?
Cs2 S7 3.7532(12) . ?
Cs2 S7 3.7532(12) 2_665 ?
Li1 S1 2.319(18) . ?
Li1 S9 2.391(7) 3 ?
Li1 S9 2.391(7) 10 ?
Li1 S8 2.453(11) 4_654 ?
Li2B Li2 1.84(4) . ?
Li2B S6 2.51(4) . ?
Li2B S11 2.61(3) 5 ?
Li2B S11 2.61(3) 9 ?
Li2B S4 2.62(2) 10 ?
Li2B S4 2.62(2) 3 ?
Li2B S3 2.76(3) . ?
Li2B Cs1 4.57(2) 5_554 ?
Li2B Cs1 4.57(2) 6_554 ?
Li2 S4 2.415(18) 3 ?
Li2 S4 2.415(18) 10 ?
Li2 S1 2.43(3) . ?
Li2 S6 2.47(4) . ?
Ga1 S9 2.2473(16) 2_665 ?
Ga1 S6 2.2562(14) 6_554 ?
Ga1 S5 2.3346(18) . ?
Ga1 S7 2.3417(18) . ?
Ga2 S11 2.2374(15) 3 ?
Ga2 S11 2.2374(15) 10 ?
Ga2 S3 2.255(2) . ?
Ga2 S10 2.4152(17) . ?
Ga2 Cs1 4.2029(13) 1_554 ?
Ga2 Cs1 4.2580(8) 6_554 ?
Ga2 Cs1 4.2580(8) 5_554 ?
Ga3 S11 2.2643(16) . ?
Ga3 S4 2.267(2) . ?
Ga3 S8 2.2775(15) 5_564 ?
Ga3 S7 2.3310(15) . ?
Ga3 Cs1 4.2989(7) 6_554 ?
Ga3 Cs1 4.3019(9) 2_554 ?
Ga4 S2 2.2143(15) . ?
Ga4 S4 2.2490(15) . ?
Ga4 S5 2.3302(14) . ?
Ga4 S7 2.350(2) 8 ?
Ga5 S3 2.231(2) 3 ?
Ga5 S3 2.231(2) 2 ?
Ga5 S3 2.231(2) . ?
Ga5 S10 2.437(4) 4 ?
Ga5 Cs1 4.1696(6) 6_554 ?
Ga5 Cs1 4.1696(6) 4_554 ?
Ga5 Cs1 4.1696(6) 5_554 ?
Ga6 S2 2.2405(16) . ?
Ga6 S1 2.2640(15) 2 ?
Ga6 S9 2.283(2) 9_565 ?
Ga6 S5 2.3534(15) 3_565 ?
Ga6 Cs2 4.3616(9) 7_665 ?
S1 Ga6 2.2640(15) 10 ?
S1 Ga6 2.2640(14) 3 ?
S2 Ba2 3.689(2) 7_665 ?
S2 Cs2 3.689(2) 7_665 ?
S3 Ba1 3.5894(5) 6_554 ?
S3 Cs1 3.5894(5) 6_554 ?
S3 Cs1 3.5894(5) 5_554 ?
S3 Ba1 3.5894(5) 5_554 ?
S4 Li2 2.415(18) 2 ?
S4 Li2B 2.62(2) 2 ?
S4 Cs1 3.4370(16) 6_554 ?
S4 Ba1 3.4370(16) 6_554 ?
S5 Ga6 2.3534(15) 2_665 ?
S5 Cs1 3.8748(12) 6_554 ?
S6 Ga1 2.2562(14) 5 ?
S6 Ga1 2.2562(14) 9 ?
S7 Ga4 2.350(2) 8_554 ?
S8 Ga3 2.2775(15) 6_655 ?
S8 Ga3 2.2775(15) 7_655 ?
S8 Li1 2.453(11) 4_655 ?
S8 Ba1 3.582(2) 4_654 ?
S8 Cs1 3.582(2) 4_654 ?
S9 Ga1 2.2473(16) 3_565 ?
S9 Ga6 2.283(2) 9_564 ?
S9 Li1 2.391(7) 2 ?
S10 Ga2 2.4152(17) 3 ?
S10 Ga2 2.4152(17) 2 ?
S10 Ga5 2.437(4) 4_554 ?
S11 Ga2 2.2374(15) 2 ?
S11 Li2B 2.61(3) 6_554 ?
S11 Cs1 3.638(2) 2_554 ?
S11 Ba1 3.638(2) 2_554 ?
S11 Ba1 3.693(2) 6_554 ?
S11 Cs1 3.693(2) 6_554 ?
